data_2206393
loop_
_publ_author_name
'Antonella Caterina Boccia'
'Fabia Grisi'
'Roberto Centore'
'Angela Tuzi'

_publ_section_title
;
 Di-\m-chloro-bis[bis(cumylcyclopentadienyl)yttrium(III)]
;
_journal_issue 8
_journal_name_full 'Acta Crystallographica Section E'
_journal_page_first m1449
_journal_page_last m1451
_journal_paper_doi 10.1107/S1600536805020556
_journal_volume 61
_journal_year 2005
_chemical_formula_iupac '[Y2 (C14 H15)4 Cl2]'
_chemical_formula_moiety 'C56 H60 Cl2 Y2'
_chemical_formula_sum 'C56 H60 Cl2 Y2'
_chemical_formula_weight 981.76
_chemical_name_systematic
;
Di-\m-chloro-bis[bis(cumylcyclopentadienyl)yttrium(III)]
;
_space_group_IT_number 14
_symmetry_cell_setting monoclinic
_symmetry_space_group_name_Hall '-P 2ybc'
_symmetry_space_group_name_H-M 'P 1 21/c 1'
_atom_sites_solution_hydrogens geom
_atom_sites_solution_primary direct
_atom_sites_solution_secondary difmap
_cell_angle_alpha 90.00
_cell_angle_beta 95.81(2)
_cell_angle_gamma 90.00
_cell_formula_units_Z 2
_cell_length_a 11.7770(10)
_cell_length_b 13.507(3)
_cell_length_c 15.141(5)
_cell_measurement_reflns_used 82
_cell_measurement_temperature 298(2)
_cell_measurement_theta_max 20.131
_cell_measurement_theta_min 4.762
_cell_volume 2396.1(10)
_computing_cell_refinement 'DIRAX/LSQ (Duisenberg <i>et al.</i>, 2000)'
_computing_data_collection 'COLLECT (Nonius, 1999)'
_computing_data_reduction 'EvalCCD (Duisenberg <i>et al.</i>, 2003)'
_computing_molecular_graphics 'ORTEP-3 for Windows (Farrugia, 1997)'
_computing_publication_material 'WinGX (Farrugia, 1999)'
_computing_structure_refinement 'SHELXL97 (Sheldrick, 1997)'
_computing_structure_solution 'SIR97 (Altomare <i>et al.</i>, 1999)'
_diffrn_ambient_temperature 298(2)
_diffrn_detector_area_resol_mean 9
_diffrn_measured_fraction_theta_full 0.988
_diffrn_measured_fraction_theta_max 0.988
_diffrn_measurement_device '95mm CCD camera on \k-goniostat'
_diffrn_measurement_device_type 'Bruker Nonius KappaCCD area-detector'
_diffrn_measurement_method 'CCD rotation images, thick slices'
_diffrn_radiation_monochromator graphite
_diffrn_radiation_source 'fine-focus sealed tube'
_diffrn_radiation_type MoK\a
_diffrn_radiation_wavelength 0.71069
_diffrn_reflns_av_R_equivalents 0.0869
_diffrn_reflns_av_sigmaI/netI 0.0975
_diffrn_reflns_limit_h_max 14
_diffrn_reflns_limit_h_min -12
_diffrn_reflns_limit_k_max 16
_diffrn_reflns_limit_k_min -16
_diffrn_reflns_limit_l_max 19
_diffrn_reflns_limit_l_min -19
_diffrn_reflns_number 14926
_diffrn_reflns_theta_full 26.50
_diffrn_reflns_theta_max 26.50
_diffrn_reflns_theta_min 1.74
_diffrn_standards_number 0
_exptl_absorpt_coefficient_mu 2.558
_exptl_absorpt_correction_T_max 0.631
_exptl_absorpt_correction_T_min 0.351
_exptl_absorpt_correction_type multi-scan
_exptl_absorpt_process_details '(SADABS; Bruker Nonius, 2002)'
_exptl_crystal_colour 'pale yellow'
_exptl_crystal_density_diffrn 1.361
_exptl_crystal_density_method 'not measured'
_exptl_crystal_description prism
_exptl_crystal_F_000 1016
_exptl_crystal_size_max 0.48
_exptl_crystal_size_mid 0.24
_exptl_crystal_size_min 0.18
_refine_diff_density_max 0.453
_refine_diff_density_min -0.512
_refine_ls_extinction_method none
_refine_ls_goodness_of_fit_ref 1.024
_refine_ls_hydrogen_treatment constr
_refine_ls_matrix_type full
_refine_ls_number_parameters 275
_refine_ls_number_reflns 4906
_refine_ls_number_restraints 0
_refine_ls_restrained_S_all 1.024
_refine_ls_R_factor_all 0.1178
_refine_ls_R_factor_gt 0.0511
_refine_ls_shift/su_max 0.000
_refine_ls_shift/su_mean 0.000
_refine_ls_structure_factor_coef Fsqd
_refine_ls_weighting_details 'calc w = 1/[\s^2^(Fo^2^)+(0.0266P)^2^+1.2677P] where P = (Fo^2^+2Fc^2^)/3'
_refine_ls_weighting_scheme calc
_refine_ls_wR_factor_gt 0.0787
_refine_ls_wR_factor_ref 0.0913
_reflns_number_gt 2975
_reflns_number_total 4906
_reflns_threshold_expression I>2\s(I)
_cod_data_source_file cv6537.cif
_cod_data_source_block I
_cod_original_sg_symbol_H-M 'P 21/c'
_cod_database_code 2206393
_cod_database_fobs_code 2206393

loop_
_symmetry_equiv_pos_as_xyz
'x, y, z'
'-x, y+1/2, -z+1/2'
'-x, -y, -z'
'x, -y-1/2, z-1/2'

loop_
_atom_site_label
_atom_site_fract_x
_atom_site_fract_y
_atom_site_fract_z
_atom_site_U_iso_or_equiv
_atom_site_adp_type
_atom_site_calc_flag
_atom_site_refinement_flags
_atom_site_occupancy
_atom_site_type_symbol
Y1 0.05197(3) 0.09360(3) 0.10394(2) 0.02637(11) Uani d . 1 Y
Cl1 0.13544(8) -0.05267(8) 0.00823(7) 0.0355(3) Uani d . 1 Cl
C1 0.2242(3) 0.2154(3) 0.0724(3) 0.0360(10) Uani d . 1 C
C2 0.1631(4) 0.2588(3) 0.1382(3) 0.0385(10) Uani d . 1 C
H2 0.1911 0.2685 0.1973 0.039 Uiso calc R 1 H
C3 0.0529(4) 0.2852(3) 0.1004(3) 0.0449(11) Uani d . 1 C
H3 -0.0039 0.3154 0.1294 0.045 Uiso calc R 1 H
C4 0.0453(4) 0.2575(3) 0.0110(3) 0.0473(12) Uani d . 1 C
H4 -0.0183 0.2660 -0.0299 0.047 Uiso calc R 1 H
C5 0.1486(4) 0.2148(3) -0.0069(3) 0.0419(11) Uani d . 1 C
H5 0.1651 0.1901 -0.0616 0.042 Uiso calc R 1 H
C6 0.3521(3) 0.1934(3) 0.0823(3) 0.0427(11) Uani d . 1 C
C7 0.4126(4) 0.2940(4) 0.0852(3) 0.0637(15) Uani d . 1 C
H7A 0.3935 0.3282 0.0302 0.064 Uiso calc R 1 H
H7B 0.4937 0.2841 0.0942 0.064 Uiso calc R 1 H
H7C 0.3887 0.3327 0.1332 0.064 Uiso calc R 1 H
C8 0.3871(4) 0.1374(4) 0.0009(3) 0.0633(15) Uani d . 1 C
H8A 0.3479 0.0751 -0.0045 0.063 Uiso calc R 1 H
H8B 0.4680 0.1262 0.0078 0.063 Uiso calc R 1 H
H8C 0.3671 0.1761 -0.0516 0.063 Uiso calc R 1 H
C9 0.3852(3) 0.1331(4) 0.1673(3) 0.0444(12) Uani d . 1 C
C10 0.3797(4) 0.0307(4) 0.1679(4) 0.0566(14) Uani d . 1 C
H10 0.3570 -0.0025 0.1153 0.057 Uiso calc R 1 H
C11 0.4073(4) -0.0240(5) 0.2453(5) 0.0725(18) Uani d . 1 C
H11 0.4029 -0.0927 0.2440 0.072 Uiso calc R 1 H
C12 0.4407(4) 0.0241(6) 0.3228(5) 0.081(2) Uani d . 1 C
H12 0.4594 -0.0119 0.3746 0.081 Uiso calc R 1 H
C13 0.4468(4) 0.1241(6) 0.3243(4) 0.0743(19) Uani d . 1 C
H13 0.4697 0.1565 0.3773 0.074 Uiso calc R 1 H
C14 0.4191(4) 0.1788(4) 0.2475(3) 0.0575(14) Uani d . 1 C
H14 0.4235 0.2475 0.2500 0.058 Uiso calc R 1 H
C15 -0.0719(3) 0.0606(3) 0.2420(2) 0.0296(9) Uani d . 1 C
C16 0.0255(3) 0.1155(3) 0.2742(2) 0.0400(11) Uani d . 1 C
H16 0.0250 0.1799 0.2959 0.040 Uiso calc R 1 H
C17 0.1232(4) 0.0577(4) 0.2681(3) 0.0487(13) Uani d . 1 C
H17 0.1980 0.0769 0.2852 0.049 Uiso calc R 1 H
C18 0.0891(4) -0.0326(4) 0.2327(3) 0.0522(14) Uani d . 1 C
H18 0.1371 -0.0849 0.2216 0.052 Uiso calc R 1 H
C19 -0.0315(4) -0.0323(3) 0.2159(3) 0.0400(11) Uani d . 1 C
H19 -0.0763 -0.0843 0.1918 0.040 Uiso calc R 1 H
C20 -0.1944(3) 0.0929(3) 0.2489(2) 0.0332(9) Uani d . 1 C
C21 -0.2794(4) 0.0133(4) 0.2086(3) 0.0507(13) Uani d . 1 C
H21A -0.2682 0.0031 0.1473 0.051 Uiso calc R 1 H
H21B -0.3561 0.0353 0.2130 0.051 Uiso calc R 1 H
H21C -0.2665 -0.0477 0.2406 0.051 Uiso calc R 1 H
C22 -0.2190(4) 0.1905(4) 0.1983(3) 0.0508(13) Uani d . 1 C
H22A -0.1690 0.2413 0.2240 0.051 Uiso calc R 1 H
H22B -0.2968 0.2097 0.2023 0.051 Uiso calc R 1 H
H22C -0.2066 0.1816 0.1371 0.051 Uiso calc R 1 H
C23 -0.2118(3) 0.1040(3) 0.3477(2) 0.0333(10) Uani d . 1 C
C24 -0.1762(5) 0.0293(4) 0.4067(3) 0.0600(15) Uani d . 1 C
H24 -0.1391 -0.0255 0.3861 0.060 Uiso calc R 1 H
C25 -0.1939(5) 0.0337(4) 0.4948(3) 0.0692(17) Uani d . 1 C
H25 -0.1702 -0.0181 0.5327 0.069 Uiso calc R 1 H
C26 -0.2465(4) 0.1143(5) 0.5267(3) 0.0630(16) Uani d . 1 C
H26 -0.2591 0.1174 0.5863 0.063 Uiso calc R 1 H
C27 -0.2806(4) 0.1904(5) 0.4710(3) 0.0623(15) Uani d . 1 C
H27 -0.3156 0.2458 0.4927 0.062 Uiso calc R 1 H
C28 -0.2630(3) 0.1852(4) 0.3821(3) 0.0470(12) Uani d . 1 C
H28 -0.2862 0.2376 0.3447 0.047 Uiso calc R 1 H

loop_
_atom_site_aniso_label
_atom_site_aniso_U_11
_atom_site_aniso_U_22
_atom_site_aniso_U_33
_atom_site_aniso_U_12
_atom_site_aniso_U_13
_atom_site_aniso_U_23
Y1 0.03113(19) 0.02571(19) 0.02291(18) -0.0031(2) 0.00589(12) -0.0006(2)
Cl1 0.0310(5) 0.0384(6) 0.0373(6) 0.0012(5) 0.0041(4) -0.0097(5)
C1 0.041(2) 0.032(3) 0.035(2) -0.012(2) 0.0053(19) -0.001(2)
C2 0.046(3) 0.029(3) 0.040(3) -0.008(2) 0.004(2) -0.004(2)
C3 0.047(3) 0.028(2) 0.061(3) 0.005(2) 0.012(2) -0.005(3)
C4 0.046(3) 0.043(3) 0.051(3) -0.010(2) -0.004(2) 0.016(2)
C5 0.052(3) 0.041(3) 0.033(3) -0.013(2) 0.009(2) 0.005(2)
C6 0.036(2) 0.051(3) 0.042(3) -0.014(2) 0.0097(19) -0.007(2)
C7 0.051(3) 0.073(4) 0.070(4) -0.028(3) 0.019(3) -0.005(3)
C8 0.052(3) 0.085(4) 0.056(3) -0.006(3) 0.020(2) -0.010(3)
C9 0.026(2) 0.060(3) 0.048(3) -0.008(2) 0.0050(19) -0.010(3)
C10 0.034(3) 0.060(4) 0.074(4) -0.004(3) 0.001(2) -0.007(3)
C11 0.044(3) 0.068(4) 0.106(5) 0.009(3) 0.010(3) 0.024(4)
C12 0.043(4) 0.119(7) 0.081(5) 0.011(4) 0.007(3) 0.028(5)
C13 0.050(3) 0.127(6) 0.046(4) 0.006(4) 0.001(2) -0.015(4)
C14 0.048(3) 0.070(4) 0.055(3) -0.003(3) 0.006(2) -0.008(3)
C15 0.032(2) 0.040(3) 0.019(2) -0.0008(18) 0.0066(15) 0.0018(17)
C16 0.047(3) 0.055(3) 0.019(2) -0.005(2) 0.0067(17) -0.003(2)
C17 0.032(2) 0.081(4) 0.033(3) -0.001(3) 0.0018(19) 0.011(3)
C18 0.050(3) 0.063(4) 0.048(3) 0.021(3) 0.023(2) 0.030(3)
C19 0.055(3) 0.036(3) 0.032(2) -0.002(2) 0.018(2) 0.009(2)
C20 0.035(2) 0.041(2) 0.025(2) 0.001(2) 0.0077(15) -0.003(2)
C21 0.038(3) 0.075(4) 0.040(3) -0.010(2) 0.008(2) -0.015(3)
C22 0.054(3) 0.059(3) 0.042(3) 0.021(3) 0.016(2) 0.006(2)
C23 0.029(2) 0.039(3) 0.033(2) -0.005(2) 0.0085(16) -0.006(2)
C24 0.099(4) 0.035(3) 0.049(3) 0.009(3) 0.025(3) 0.000(3)
C25 0.121(5) 0.057(4) 0.034(3) -0.003(3) 0.025(3) 0.009(3)
C26 0.074(4) 0.085(5) 0.035(3) -0.025(3) 0.025(2) -0.017(3)
C27 0.049(3) 0.083(4) 0.057(4) 0.006(3) 0.018(3) -0.031(3)
C28 0.041(3) 0.058(3) 0.042(3) 0.009(2) 0.005(2) -0.009(2)

loop_
_atom_type_symbol
_atom_type_description
_atom_type_scat_dispersion_real
_atom_type_scat_dispersion_imag
_atom_type_scat_source
C C 0.0033 0.0016 'International Tables Vol C Tables 4.2.6.8 and 6.1.1.4'
H H 0.0000 0.0000 'International Tables Vol C Tables 4.2.6.8 and 6.1.1.4'
Cl Cl 0.1484 0.1585 'International Tables Vol C Tables 4.2.6.8 and 6.1.1.4'
Y Y -2.7962 3.5667 'International Tables Vol C Tables 4.2.6.8 and 6.1.1.4'

loop_
_geom_angle_atom_site_label_1
_geom_angle_atom_site_label_2
_geom_angle_atom_site_label_3
_geom_angle_site_symmetry_1
_geom_angle_site_symmetry_3
_geom_angle
_geom_angle_publ_flag
C17 Y1 C3 . . 101.87(17) no
C17 Y1 C18 . . 30.78(15) no
C3 Y1 C18 . . 132.22(17) no
C17 Y1 C2 . . 82.08(15) no
C3 Y1 C2 . . 31.46(13) no
C18 Y1 C2 . . 111.66(16) no
C17 Y1 C4 . . 131.58(16) no
C3 Y1 C4 . . 31.14(14) no
C18 Y1 C4 . . 162.31(16) no
C2 Y1 C4 . . 51.11(14) no
C17 Y1 C16 . . 31.05(13) no
C3 Y1 C16 . . 84.79(15) no
C18 Y1 C16 . . 50.83(15) no
C2 Y1 C16 . . 79.42(13) no
C4 Y1 C16 . . 115.39(15) no
C17 Y1 C19 . . 51.13(15) no
C3 Y1 C19 . . 130.94(15) no
C18 Y1 C19 . . 31.30(13) no
C2 Y1 C19 . . 129.03(14) no
C4 Y1 C19 . . 152.86(14) no
C16 Y1 C19 . . 50.40(14) no
C17 Y1 C5 . . 126.84(14) no
C3 Y1 C5 . . 51.21(15) no
C18 Y1 C5 . . 145.33(14) no
C2 Y1 C5 . . 50.72(13) no
C4 Y1 C5 . . 30.57(13) no
C16 Y1 C5 . . 129.92(14) no
C19 Y1 C5 . . 176.44(14) no
C17 Y1 C1 . . 96.23(14) no
C3 Y1 C1 . . 51.71(14) no
C18 Y1 C1 . . 117.55(14) no
C2 Y1 C1 . . 30.90(12) no
C4 Y1 C1 . . 50.97(13) no
C16 Y1 C1 . . 105.66(13) no
C19 Y1 C1 . . 146.95(13) no
C5 Y1 C1 . . 30.66(12) no
C17 Y1 Cl1 . . 106.19(12) no
C3 Y1 Cl1 . . 136.02(11) no
C18 Y1 Cl1 . . 83.08(12) no
C2 Y1 Cl1 . . 122.06(10) no
C4 Y1 Cl1 . . 108.87(12) no
C16 Y1 Cl1 . . 133.79(10) no
C19 Y1 Cl1 . . 93.01(10) no
C5 Y1 Cl1 . . 84.81(11) no
C1 Y1 Cl1 . . 91.73(10) no
C17 Y1 Cl1 . 3 136.89(11) no
C3 Y1 Cl1 . 3 101.32(11) no
C18 Y1 Cl1 . 3 113.77(13) no
C2 Y1 Cl1 . 3 131.33(10) no
C4 Y1 Cl1 . 3 81.78(10) no
C16 Y1 Cl1 . 3 117.79(9) no
C19 Y1 Cl1 . 3 86.48(10) no
C5 Y1 Cl1 . 3 95.91(9) no
C1 Y1 Cl1 . 3 126.55(9) no
Cl1 Y1 Cl1 . 3 80.28(4) yes
C17 Y1 C15 . . 51.26(12) no
C3 Y1 C15 . . 100.63(14) no
C18 Y1 C15 . . 51.22(13) no
C2 Y1 C15 . . 106.59(13) no
C4 Y1 C15 . . 124.42(14) no
C16 Y1 C15 . . 30.56(11) no
C19 Y1 C15 . . 30.52(12) no
C5 Y1 C15 . . 151.84(14) no
C1 Y1 C15 . . 135.49(12) no
Cl1 Y1 C15 . . 123.34(9) no
Cl1 Y1 C15 3 . 88.97(8) no
Y1 Cl1 Y1 . 3 99.72(4) yes
C2 C1 C5 . . 106.2(4) no
C2 C1 C6 . . 125.3(4) no
C5 C1 C6 . . 127.5(4) no
C2 C1 Y1 . . 71.4(2) no
C5 C1 Y1 . . 74.2(2) no
C6 C1 Y1 . . 128.0(3) no
C3 C2 C1 . . 109.3(4) no
C3 C2 Y1 . . 73.4(2) no
C1 C2 Y1 . . 77.7(2) no
C3 C2 H2 . . 125.3 no
C1 C2 H2 . . 125.3 no
Y1 C2 H2 . . 115.6 no
C4 C3 C2 . . 106.9(4) no
C4 C3 Y1 . . 75.6(2) no
C2 C3 Y1 . . 75.2(2) no
C4 C3 H3 . . 126.5 no
C2 C3 H3 . . 126.5 no
Y1 C3 H3 . . 115.0 no
C5 C4 C3 . . 109.1(4) no
C5 C4 Y1 . . 77.1(3) no
C3 C4 Y1 . . 73.2(2) no
C5 C4 H4 . . 125.4 no
C3 C4 H4 . . 125.4 no
Y1 C4 H4 . . 116.2 no
C4 C5 C1 . . 108.4(4) no
C4 C5 Y1 . . 72.3(2) no
C1 C5 Y1 . . 75.2(2) no
C4 C5 H5 . . 125.8 no
C1 C5 H5 . . 125.8 no
Y1 C5 H5 . . 118.6 no
C1 C6 C7 . . 106.3(4) no
C1 C6 C8 . . 111.0(4) no
C7 C6 C8 . . 107.3(4) no
C1 C6 C9 . . 110.5(3) no
C7 C6 C9 . . 111.5(4) no
C8 C6 C9 . . 110.1(4) no
C6 C7 H7A . . 109.5 no
C6 C7 H7B . . 109.5 no
H7A C7 H7B . . 109.5 no
C6 C7 H7C . . 109.5 no
H7A C7 H7C . . 109.5 no
H7B C7 H7C . . 109.5 no
C6 C8 H8A . . 109.5 no
C6 C8 H8B . . 109.5 no
H8A C8 H8B . . 109.5 no
C6 C8 H8C . . 109.5 no
H8A C8 H8C . . 109.5 no
H8B C8 H8C . . 109.5 no
C10 C9 C14 . . 116.6(5) no
C10 C9 C6 . . 121.8(5) no
C14 C9 C6 . . 121.6(5) no
C9 C10 C11 . . 121.8(5) no
C9 C10 H10 . . 119.1 no
C11 C10 H10 . . 119.1 no
C12 C11 C10 . . 119.6(6) no
C12 C11 H11 . . 120.2 no
C10 C11 H11 . . 120.2 no
C13 C12 C11 . . 120.0(6) no
C13 C12 H12 . . 120.0 no
C11 C12 H12 . . 120.0 no
C12 C13 C14 . . 120.7(6) no
C12 C13 H13 . . 119.7 no
C14 C13 H13 . . 119.7 no
C9 C14 C13 . . 121.4(6) no
C9 C14 H14 . . 119.3 no
C13 C14 H14 . . 119.3 no
C16 C15 C19 . . 106.2(4) no
C16 C15 C20 . . 124.7(4) no
C19 C15 C20 . . 128.5(4) no
C16 C15 Y1 . . 72.3(2) no
C19 C15 Y1 . . 72.9(2) no
C20 C15 Y1 . . 126.5(2) no
C17 C16 C15 . . 109.2(4) no
C17 C16 Y1 . . 72.3(2) no
C15 C16 Y1 . . 77.1(2) no
C17 C16 H16 . . 125.4 no
C15 C16 H16 . . 125.4 no
Y1 C16 H16 . . 117.1 no
C18 C17 C16 . . 108.1(4) no
C18 C17 Y1 . . 74.8(3) no
C16 C17 Y1 . . 76.7(2) no
C18 C17 H17 . . 125.9 no
C16 C17 H17 . . 125.9 no
Y1 C17 H17 . . 114.8 no
C17 C18 C19 . . 108.4(4) no
C17 C18 Y1 . . 74.4(3) no
C19 C18 Y1 . . 76.9(2) no
C17 C18 H18 . . 125.8 no
C19 C18 H18 . . 125.8 no
Y1 C18 H18 . . 115.0 no
C15 C19 C18 . . 108.2(4) no
C15 C19 Y1 . . 76.5(2) no
C18 C19 Y1 . . 71.8(2) no
C15 C19 H19 . . 125.9 no
C18 C19 H19 . . 125.9 no
Y1 C19 H19 . . 117.7 no
C15 C20 C22 . . 110.2(3) no
C15 C20 C23 . . 108.4(3) no
C22 C20 C23 . . 111.3(4) no
C15 C20 C21 . . 110.7(3) no
C22 C20 C21 . . 108.5(3) no
C23 C20 C21 . . 107.8(3) no
C20 C21 H21A . . 109.5 no
C20 C21 H21B . . 109.5 no
H21A C21 H21B . . 109.5 no
C20 C21 H21C . . 109.5 no
H21A C21 H21C . . 109.5 no
H21B C21 H21C . . 109.5 no
C20 C22 H22A . . 109.5 no
C20 C22 H22B . . 109.5 no
H22A C22 H22B . . 109.5 no
C20 C22 H22C . . 109.5 no
H22A C22 H22C . . 109.5 no
H22B C22 H22C . . 109.5 no
C28 C23 C24 . . 116.8(4) no
C28 C23 C20 . . 123.4(4) no
C24 C23 C20 . . 119.7(4) no
C25 C24 C23 . . 122.0(5) no
C25 C24 H24 . . 119.0 no
C23 C24 H24 . . 119.0 no
C26 C25 C24 . . 119.8(5) no
C26 C25 H25 . . 120.1 no
C24 C25 H25 . . 120.1 no
C27 C26 C25 . . 119.8(5) no
C27 C26 H26 . . 120.1 no
C25 C26 H26 . . 120.1 no
C26 C27 C28 . . 120.0(5) no
C26 C27 H27 . . 120.0 no
C28 C27 H27 . . 120.0 no
C23 C28 C27 . . 121.5(5) no
C23 C28 H28 . . 119.3 no
C27 C28 H28 . . 119.3 no

loop_
_geom_bond_atom_site_label_1
_geom_bond_atom_site_label_2
_geom_bond_site_symmetry_2
_geom_bond_distance
_geom_bond_publ_flag
Y1 Cl1 . 2.6941(12) yes
Y1 Cl1 3 2.7024(12) yes
Y1 C1 . 2.692(4) yes
Y1 C2 . 2.613(4) yes
Y1 C3 . 2.589(4) yes
Y1 C4 . 2.619(4) yes
Y1 C5 . 2.680(4) yes
Y1 C15 . 2.705(4) yes
Y1 C16 . 2.644(4) yes
Y1 C17 . 2.588(4) yes
Y1 C18 . 2.593(4) yes
Y1 C19 . 2.658(4) yes
Cl1 Y1 3 2.7024(12) no
C1 C2 . 1.415(6) yes
C1 C5 . 1.420(5) yes
C1 C6 . 1.528(6) no
C2 C3 . 1.410(6) yes
C2 H2 . 0.9300 no
C3 C4 . 1.399(6) yes
C3 H3 . 0.9300 no
C4 C5 . 1.398(6) yes
C4 H4 . 0.9300 no
C5 H5 . 0.9300 no
C6 C7 . 1.533(6) no
C6 C8 . 1.538(6) no
C6 C9 . 1.539(6) no
C7 H7A . 0.9600 no
C7 H7B . 0.9600 no
C7 H7C . 0.9600 no
C8 H8A . 0.9600 no
C8 H8B . 0.9600 no
C8 H8C . 0.9600 no
C9 C10 . 1.384(6) no
C9 C14 . 1.386(6) no
C10 C11 . 1.395(7) no
C10 H10 . 0.9300 no
C11 C12 . 1.364(8) no
C11 H11 . 0.9300 no
C12 C13 . 1.353(8) no
C12 H12 . 0.9300 no
C13 C14 . 1.388(7) no
C13 H13 . 0.9300 no
C14 H14 . 0.9300 no
C15 C16 . 1.411(5) yes
C15 C19 . 1.412(6) yes
C15 C20 . 1.520(5) no
C16 C17 . 1.401(6) yes
C16 H16 . 0.9300 no
C17 C18 . 1.375(7) yes
C17 H17 . 0.9300 no
C18 C19 . 1.418(6) yes
C18 H18 . 0.9300 no
C19 H19 . 0.9300 no
C20 C22 . 1.538(6) no
C20 C23 . 1.538(5) no
C20 C21 . 1.551(6) no
C21 H21A . 0.9600 no
C21 H21B . 0.9600 no
C21 H21C . 0.9600 no
C22 H22A . 0.9600 no
C22 H22B . 0.9600 no
C22 H22C . 0.9600 no
C23 C28 . 1.379(6) no
C23 C24 . 1.384(6) no
C24 C25 . 1.372(6) no
C24 H24 . 0.9300 no
C25 C26 . 1.365(7) no
C25 H25 . 0.9300 no
C26 C27 . 1.364(7) no
C26 H26 . 0.9300 no
C27 C28 . 1.385(6) no
C27 H27 . 0.9300 no
C28 H28 . 0.9300 no

loop_
_geom_torsion_atom_site_label_1
_geom_torsion_atom_site_label_2
_geom_torsion_atom_site_label_3
_geom_torsion_atom_site_label_4
_geom_torsion_site_symmetry_1
_geom_torsion_site_symmetry_4
_geom_torsion
_geom_torsion_publ_flag
C17 Y1 Cl1 Y1 . 3 136.18(12) no
C3 Y1 Cl1 Y1 . 3 -96.28(16) no
C18 Y1 Cl1 Y1 . 3 115.64(12) no
C2 Y1 Cl1 Y1 . 3 -133.10(12) no
C4 Y1 Cl1 Y1 . 3 -77.77(11) no
C16 Y1 Cl1 Y1 . 3 119.42(13) no
C19 Y1 Cl1 Y1 . 3 85.90(10) no
C5 Y1 Cl1 Y1 . 3 -96.91(10) no
C1 Y1 Cl1 Y1 . 3 -126.82(9) no
Cl1 Y1 Cl1 Y1 3 3 0.0 no
C15 Y1 Cl1 Y1 . 3 82.27(10) no
C17 Y1 C1 C2 . . -63.1(3) no
C3 Y1 C1 C2 . . 37.1(3) no
C18 Y1 C1 C2 . . -86.5(3) no
C4 Y1 C1 C2 . . 77.3(3) no
C16 Y1 C1 C2 . . -32.9(3) no
C19 Y1 C1 C2 . . -71.4(4) no
C5 Y1 C1 C2 . . 113.6(4) no
Cl1 Y1 C1 C2 . . -169.6(2) no
Cl1 Y1 C1 C2 3 . 111.2(2) no
C15 Y1 C1 C2 . . -25.0(3) no
C17 Y1 C1 C5 . . -176.7(3) no
C3 Y1 C1 C5 . . -76.5(3) no
C18 Y1 C1 C5 . . 159.9(3) no
C2 Y1 C1 C5 . . -113.6(4) no
C4 Y1 C1 C5 . . -36.3(3) no
C16 Y1 C1 C5 . . -146.5(3) no
C19 Y1 C1 C5 . . 175.0(3) no
Cl1 Y1 C1 C5 . . 76.8(3) no
Cl1 Y1 C1 C5 3 . -2.4(3) no
C15 Y1 C1 C5 . . -138.6(3) no
C17 Y1 C1 C6 . . 57.7(4) no
C3 Y1 C1 C6 . . 157.9(4) no
C18 Y1 C1 C6 . . 34.3(4) no
C2 Y1 C1 C6 . . 120.8(5) no
C4 Y1 C1 C6 . . -161.9(4) no
C16 Y1 C1 C6 . . 87.9(3) no
C19 Y1 C1 C6 . . 49.4(5) no
C5 Y1 C1 C6 . . -125.6(5) no
Cl1 Y1 C1 C6 . . -48.8(3) no
Cl1 Y1 C1 C6 3 . -128.0(3) no
C15 Y1 C1 C6 . . 95.8(4) no
C5 C1 C2 C3 . . -0.6(5) no
C6 C1 C2 C3 . . 168.8(4) no
Y1 C1 C2 C3 . . -67.2(3) no
C5 C1 C2 Y1 . . 66.6(3) no
C6 C1 C2 Y1 . . -124.0(4) no
C17 Y1 C2 C3 . . -128.7(3) no
C18 Y1 C2 C3 . . -137.4(3) no
C4 Y1 C2 C3 . . 37.9(3) no
C16 Y1 C2 C3 . . -97.4(3) no
C19 Y1 C2 C3 . . -106.9(3) no
C5 Y1 C2 C3 . . 77.7(3) no
C1 Y1 C2 C3 . . 114.8(4) no
Cl1 Y1 C2 C3 . . 127.1(3) no
Cl1 Y1 C2 C3 3 . 20.5(3) no
C15 Y1 C2 C3 . . -83.2(3) no
C17 Y1 C2 C1 . . 116.5(3) no
C3 Y1 C2 C1 . . -114.8(4) no
C18 Y1 C2 C1 . . 107.8(3) no
C4 Y1 C2 C1 . . -76.8(3) no
C16 Y1 C2 C1 . . 147.8(3) no
C19 Y1 C2 C1 . . 138.3(2) no
C5 Y1 C2 C1 . . -37.1(2) no
Cl1 Y1 C2 C1 . . 12.3(3) no
Cl1 Y1 C2 C1 3 . -94.3(3) no
C15 Y1 C2 C1 . . 162.0(2) no
C1 C2 C3 C4 . . 0.5(5) no
Y1 C2 C3 C4 . . -69.6(3) no
C1 C2 C3 Y1 . . 70.0(3) no
C17 Y1 C3 C4 . . 164.4(3) no
C18 Y1 C3 C4 . . 170.4(2) no
C2 Y1 C3 C4 . . 112.3(4) no
C16 Y1 C3 C4 . . -169.5(3) no
C19 Y1 C3 C4 . . -147.4(3) no
C5 Y1 C3 C4 . . 36.3(2) no
C1 Y1 C3 C4 . . 75.8(3) no
Cl1 Y1 C3 C4 . . 35.5(3) no
Cl1 Y1 C3 C4 3 . -52.2(3) no
C15 Y1 C3 C4 . . -143.3(3) no
C17 Y1 C3 C2 . . 52.1(3) no
C18 Y1 C3 C2 . . 58.1(3) no
C4 Y1 C3 C2 . . -112.3(4) no
C16 Y1 C3 C2 . . 78.2(3) no
C19 Y1 C3 C2 . . 100.4(3) no
C5 Y1 C3 C2 . . -75.9(3) no
C1 Y1 C3 C2 . . -36.4(2) no
Cl1 Y1 C3 C2 . . -76.8(3) no
Cl1 Y1 C3 C2 3 . -164.4(2) no
C15 Y1 C3 C2 . . 104.5(3) no
C2 C3 C4 C5 . . -0.2(5) no
Y1 C3 C4 C5 . . -69.4(3) no
C2 C3 C4 Y1 . . 69.3(3) no
C17 Y1 C4 C5 . . 94.2(3) no
C3 Y1 C4 C5 . . 114.8(4) no
C18 Y1 C4 C5 . . 90.8(5) no
C2 Y1 C4 C5 . . 76.5(3) no
C16 Y1 C4 C5 . . 126.4(3) no
C19 Y1 C4 C5 . . 178.0(3) no
C1 Y1 C4 C5 . . 36.4(2) no
Cl1 Y1 C4 C5 . . -40.0(3) no
Cl1 Y1 C4 C5 3 . -116.7(3) no
C15 Y1 C4 C5 . . 160.3(2) no
C17 Y1 C4 C3 . . -20.6(3) no
C18 Y1 C4 C3 . . -24.0(6) no
C2 Y1 C4 C3 . . -38.3(2) no
C16 Y1 C4 C3 . . 11.6(3) no
C19 Y1 C4 C3 . . 63.2(4) no
C5 Y1 C4 C3 . . -114.8(4) no
C1 Y1 C4 C3 . . -78.4(3) no
Cl1 Y1 C4 C3 . . -154.8(2) no
Cl1 Y1 C4 C3 3 . 128.5(3) no
C15 Y1 C4 C3 . . 45.5(3) no
C3 C4 C5 C1 . . -0.2(5) no
Y1 C4 C5 C1 . . -67.1(3) no
C3 C4 C5 Y1 . . 66.9(3) no
C2 C1 C5 C4 . . 0.5(5) no
C6 C1 C5 C4 . . -168.6(4) no
Y1 C1 C5 C4 . . 65.2(3) no
C2 C1 C5 Y1 . . -64.7(3) no
C6 C1 C5 Y1 . . 126.2(4) no
C17 Y1 C5 C4 . . -111.2(3) no
C3 Y1 C5 C4 . . -37.0(3) no
C18 Y1 C5 C4 . . -147.7(3) no
C2 Y1 C5 C4 . . -77.9(3) no
C16 Y1 C5 C4 . . -71.5(3) no
C1 Y1 C5 C4 . . -115.3(4) no
Cl1 Y1 C5 C4 . . 142.4(3) no
Cl1 Y1 C5 C4 3 . 62.8(3) no
C15 Y1 C5 C4 . . -36.2(4) no
C17 Y1 C5 C1 . . 4.1(3) no
C3 Y1 C5 C1 . . 78.3(3) no
C18 Y1 C5 C1 . . -32.4(4) no
C2 Y1 C5 C1 . . 37.4(2) no
C4 Y1 C5 C1 . . 115.3(4) no
C16 Y1 C5 C1 . . 43.8(3) no
Cl1 Y1 C5 C1 . . -102.3(3) no
Cl1 Y1 C5 C1 3 . 178.1(2) no
C15 Y1 C5 C1 . . 79.2(4) no
C2 C1 C6 C7 . . -68.9(5) no
C5 C1 C6 C7 . . 98.2(5) no
Y1 C1 C6 C7 . . -162.3(3) no
C2 C1 C6 C8 . . 174.7(4) no
C5 C1 C6 C8 . . -18.2(6) no
Y1 C1 C6 C8 . . 81.3(5) no
C2 C1 C6 C9 . . 52.3(6) yes
C5 C1 C6 C9 . . -140.6(4) no
Y1 C1 C6 C9 . . -41.1(5) no
C1 C6 C9 C10 . . 87.5(5) yes
C7 C6 C9 C10 . . -154.5(4) no
C8 C6 C9 C10 . . -35.5(6) no
C1 C6 C9 C14 . . -90.7(5) no
C7 C6 C9 C14 . . 27.3(6) no
C8 C6 C9 C14 . . 146.3(4) no
C14 C9 C10 C11 . . -0.3(7) no
C6 C9 C10 C11 . . -178.5(4) no
C9 C10 C11 C12 . . 0.0(8) no
C10 C11 C12 C13 . . 0.1(8) no
C11 C12 C13 C14 . . 0.1(9) no
C10 C9 C14 C13 . . 0.4(7) no
C6 C9 C14 C13 . . 178.7(4) no
C12 C13 C14 C9 . . -0.3(8) no
C17 Y1 C15 C16 . . 36.7(3) no
C3 Y1 C15 C16 . . -60.0(3) no
C18 Y1 C15 C16 . . 76.5(3) no
C2 Y1 C15 C16 . . -28.2(3) no
C4 Y1 C15 C16 . . -82.1(3) no
C19 Y1 C15 C16 . . 113.8(4) no
C5 Y1 C15 C16 . . -60.7(4) no
C1 Y1 C15 C16 . . -15.1(3) no
Cl1 Y1 C15 C16 . . 121.0(2) no
Cl1 Y1 C15 C16 3 . -161.4(2) no
C17 Y1 C15 C19 . . -77.1(3) no
C3 Y1 C15 C19 . . -173.9(3) no
C18 Y1 C15 C19 . . -37.3(3) no
C2 Y1 C15 C19 . . -142.1(2) no
C4 Y1 C15 C19 . . 164.1(2) no
C16 Y1 C15 C19 . . -113.8(4) no
C5 Y1 C15 C19 . . -174.6(3) no
C1 Y1 C15 C19 . . -129.0(3) no
Cl1 Y1 C15 C19 . . 7.2(3) no
Cl1 Y1 C15 C19 3 . 84.8(2) no
C17 Y1 C15 C20 . . 157.2(4) no
C3 Y1 C15 C20 . . 60.5(3) no
C18 Y1 C15 C20 . . -163.0(4) no
C2 Y1 C15 C20 . . 92.3(3) no
C4 Y1 C15 C20 . . 38.5(4) no
C16 Y1 C15 C20 . . 120.5(5) no
C19 Y1 C15 C20 . . -125.6(4) no
C5 Y1 C15 C20 . . 59.8(4) no
C1 Y1 C15 C20 . . 105.4(3) no
Cl1 Y1 C15 C20 . . -118.5(3) no
Cl1 Y1 C15 C20 3 . -40.8(3) no
C19 C15 C16 C17 . . -0.2(4) no
C20 C15 C16 C17 . . 171.6(4) no
Y1 C15 C16 C17 . . -65.8(3) no
C19 C15 C16 Y1 . . 65.6(3) no
C20 C15 C16 Y1 . . -122.6(3) no
C3 Y1 C16 C17 . . -123.5(3) no
C18 Y1 C16 C17 . . 37.3(3) no
C2 Y1 C16 C17 . . -92.2(3) no
C4 Y1 C16 C17 . . -129.5(3) no
C19 Y1 C16 C17 . . 78.2(3) no
C5 Y1 C16 C17 . . -97.2(3) no
C1 Y1 C16 C17 . . -75.7(3) no
Cl1 Y1 C16 C17 . . 32.5(3) no
Cl1 Y1 C16 C17 3 . 136.4(3) no
C15 Y1 C16 C17 . . 115.2(4) no
C17 Y1 C16 C15 . . -115.2(4) no
C3 Y1 C16 C15 . . 121.2(3) no
C18 Y1 C16 C15 . . -77.9(3) no
C2 Y1 C16 C15 . . 152.6(3) no
C4 Y1 C16 C15 . . 115.3(3) no
C19 Y1 C16 C15 . . -37.1(2) no
C5 Y1 C16 C15 . . 147.5(2) no
C1 Y1 C16 C15 . . 169.0(2) no
Cl1 Y1 C16 C15 . . -82.8(3) no
Cl1 Y1 C16 C15 3 . 21.2(3) no
C15 C16 C17 C18 . . 0.1(5) no
Y1 C16 C17 C18 . . -68.8(3) no
C15 C16 C17 Y1 . . 69.0(3) no
C3 Y1 C17 C18 . . 171.3(3) no
C2 Y1 C17 C18 . . -164.1(3) no
C4 Y1 C17 C18 . . -177.9(3) no
C16 Y1 C17 C18 . . 113.3(4) no
C19 Y1 C17 C18 . . 37.7(2) no
C5 Y1 C17 C18 . . -138.6(3) no
C1 Y1 C17 C18 . . -136.5(3) no
Cl1 Y1 C17 C18 . . -42.9(3) no
Cl1 Y1 C17 C18 3 . 50.1(3) no
C15 Y1 C17 C18 . . 77.2(3) no
C3 Y1 C17 C16 . . 58.1(3) no
C18 Y1 C17 C16 . . -113.3(4) no
C2 Y1 C17 C16 . . 82.6(3) no
C4 Y1 C17 C16 . . 68.8(3) no
C19 Y1 C17 C16 . . -75.6(3) no
C5 Y1 C17 C16 . . 108.1(3) no
C1 Y1 C17 C16 . . 110.2(3) no
Cl1 Y1 C17 C16 . . -156.2(3) no
Cl1 Y1 C17 C16 3 . -63.2(4) no
C15 Y1 C17 C16 . . -36.1(2) no
C16 C17 C18 C19 . . 0.0(5) no
Y1 C17 C18 C19 . . -70.1(3) no
C16 C17 C18 Y1 . . 70.1(3) no
C3 Y1 C18 C17 . . -11.5(4) no
C2 Y1 C18 C17 . . 17.0(3) no
C4 Y1 C18 C17 . . 5.1(6) no
C16 Y1 C18 C17 . . -37.7(3) no
C19 Y1 C18 C17 . . -113.6(4) no
C5 Y1 C18 C17 . . 68.4(4) no
C1 Y1 C18 C17 . . 50.5(3) no
Cl1 Y1 C18 C17 . . 138.8(3) no
Cl1 Y1 C18 C17 3 . -145.0(2) no
C15 Y1 C18 C17 . . -77.3(3) no
C17 Y1 C18 C19 . . 113.6(4) no
C3 Y1 C18 C19 . . 102.2(3) no
C2 Y1 C18 C19 . . 130.6(3) no
C4 Y1 C18 C19 . . 118.7(5) no
C16 Y1 C18 C19 . . 76.0(3) no
C5 Y1 C18 C19 . . -177.9(3) no
C1 Y1 C18 C19 . . 164.1(3) no
Cl1 Y1 C18 C19 . . -107.6(3) no
Cl1 Y1 C18 C19 3 . -31.4(3) no
C15 Y1 C18 C19 . . 36.3(2) no
C16 C15 C19 C18 . . 0.2(4) no
C20 C15 C19 C18 . . -171.2(4) no
Y1 C15 C19 C18 . . 65.4(3) no
C16 C15 C19 Y1 . . -65.2(3) no
C20 C15 C19 Y1 . . 123.4(4) no
C17 C18 C19 C15 . . -0.1(5) no
Y1 C18 C19 C15 . . -68.6(3) no
C17 C18 C19 Y1 . . 68.4(3) no
C17 Y1 C19 C15 . . 77.5(3) no
C3 Y1 C19 C15 . . 8.0(3) no
C18 Y1 C19 C15 . . 114.6(4) no
C2 Y1 C19 C15 . . 49.4(3) no
C4 Y1 C19 C15 . . -29.7(4) no
C16 Y1 C19 C15 . . 37.1(2) no
C1 Y1 C19 C15 . . 88.1(3) no
Cl1 Y1 C19 C15 . . -174.0(2) no
Cl1 Y1 C19 C15 3 . -94.0(2) no
C17 Y1 C19 C18 . . -37.0(3) no
C3 Y1 C19 C18 . . -106.6(3) no
C2 Y1 C19 C18 . . -65.2(3) no
C4 Y1 C19 C18 . . -144.3(3) no
C16 Y1 C19 C18 . . -77.4(3) no
C1 Y1 C19 C18 . . -26.4(4) no
Cl1 Y1 C19 C18 . . 71.4(3) no
Cl1 Y1 C19 C18 3 . 151.5(3) no
C15 Y1 C19 C18 . . -114.6(4) no
C16 C15 C20 C22 . . 61.3(5) no
C19 C15 C20 C22 . . -128.7(4) no
Y1 C15 C20 C22 . . -31.7(4) no
C16 C15 C20 C23 . . -60.7(5) yes
C19 C15 C20 C23 . . 109.3(4) no
Y1 C15 C20 C23 . . -153.7(3) no
C16 C15 C20 C21 . . -178.7(4) no
C19 C15 C20 C21 . . -8.7(5) no
Y1 C15 C20 C21 . . 88.3(4) no
C15 C20 C23 C28 . . 132.4(4) no
C22 C20 C23 C28 . . 11.1(5) no
C21 C20 C23 C28 . . -107.7(5) no
C15 C20 C23 C24 . . -48.2(5) no
C22 C20 C23 C24 . . -169.6(4) no
C21 C20 C23 C24 . . 71.6(5) no
C28 C23 C24 C25 . . 2.1(7) no
C20 C23 C24 C25 . . -177.3(5) no
C23 C24 C25 C26 . . -1.1(9) no
C24 C25 C26 C27 . . -0.4(8) no
C25 C26 C27 C28 . . 0.8(8) no
C24 C23 C28 C27 . . -1.7(6) no
C20 C23 C28 C27 . . 177.7(4) no
C26 C27 C28 C23 . . 0.3(7) no
